data_2206886
loop_
_publ_author_name
'Yuan, Ji-Xin'
'Song, Xin-Yuan'
'Ng, Seik Weng'

_publ_section_title
;
 (<i>S</i>)-(--)-1,1'-Bi-2-naphthol dimethylformamide sesquisolvate
;
_journal_coeditor_code BT6744
_journal_issue 10
_journal_name_full 'Acta Crystallographica Section E'
_journal_page_first o3459
_journal_page_last o3460
_journal_paper_doi 10.1107/S1600536805030370
_journal_volume 61
_journal_year 2005
_chemical_formula_iupac 'C20 H14 O2 , 1.5C3 H7 N O'
_chemical_formula_moiety 'C20 H14 O2 , 1.5C3 H7 N O'
_chemical_formula_sum 'C24.5 H24.5 N1.5 O3.5'
_chemical_formula_weight 395.96
_chemical_name_systematic
;
<i>S</i>-(-)-1,1'-Bi-2-naphthol dimethylformamide sesquisolvate
;
_space_group_IT_number 96
_symmetry_cell_setting tetragonal
_symmetry_space_group_name_Hall 'P 4nw 2abw'
_symmetry_space_group_name_H-M 'P 43 21 2'
_atom_sites_solution_hydrogens geom
_atom_sites_solution_primary direct
_atom_sites_solution_secondary difmap
_audit_creation_method SHELXL97
_cell_angle_alpha 90
_cell_angle_beta 90
_cell_angle_gamma 90
_cell_formula_units_Z 8
_cell_length_a 8.8430(5)
_cell_length_b 8.8430
_cell_length_c 54.486(3)
_cell_measurement_reflns_used 4002
_cell_measurement_temperature 295(2)
_cell_measurement_theta_max 23.0
_cell_measurement_theta_min 2.3
_cell_volume 4260.7(3)
_computing_cell_refinement 'SAINT (Bruker, 2003)'
_computing_data_collection 'SMART (Bruker, 2003)'
_computing_data_reduction SAINT
_computing_molecular_graphics 'ORTEPII (Johnson, 1976)'
_computing_publication_material SHELXL97
_computing_structure_refinement 'SHELXL97 (Sheldrick, 1997)'
_computing_structure_solution 'SHELXS97 (Sheldrick, 1997)'
_diffrn_ambient_temperature 295(2)
_diffrn_measured_fraction_theta_full 1.00
_diffrn_measured_fraction_theta_max 1.00
_diffrn_measurement_device_type 'Bruker APEX CCD area-detector'
_diffrn_measurement_method '\w and \f'
_diffrn_radiation_monochromator graphite
_diffrn_radiation_source 'fine-focus sealed tube'
_diffrn_radiation_type MoK\a
_diffrn_radiation_wavelength 0.71073
_diffrn_reflns_av_R_equivalents 0.0463
_diffrn_reflns_av_sigmaI/netI 0.0247
_diffrn_reflns_limit_h_max 9
_diffrn_reflns_limit_h_min -10
_diffrn_reflns_limit_k_max 10
_diffrn_reflns_limit_k_min -10
_diffrn_reflns_limit_l_max 64
_diffrn_reflns_limit_l_min -64
_diffrn_reflns_number 22486
_diffrn_reflns_theta_full 25.0
_diffrn_reflns_theta_max 25.00
_diffrn_reflns_theta_min 2.33
_diffrn_standards_decay_% 0
_diffrn_standards_interval_count 0
_diffrn_standards_interval_time 0
_diffrn_standards_number 0
_exptl_absorpt_coefficient_mu 0.083
_exptl_absorpt_correction_type none
_exptl_crystal_colour Colourless
_exptl_crystal_density_diffrn 1.235
_exptl_crystal_density_method 'not measured'
_exptl_crystal_description Block
_exptl_crystal_F_000 1680
_exptl_crystal_size_max 0.36
_exptl_crystal_size_mid 0.20
_exptl_crystal_size_min 0.19
_refine_diff_density_max 0.18
_refine_diff_density_min -0.25
_refine_ls_extinction_method none
_refine_ls_goodness_of_fit_ref 1.373
_refine_ls_hydrogen_treatment constr
_refine_ls_matrix_type full
_refine_ls_number_parameters 287
_refine_ls_number_reflns 2335
_refine_ls_number_restraints 40
_refine_ls_restrained_S_all 1.375
_refine_ls_R_factor_all 0.0795
_refine_ls_R_factor_gt 0.0762
_refine_ls_shift/su_max 0.001
_refine_ls_shift/su_mean 0.001
_refine_ls_structure_factor_coef Fsqd
_refine_ls_weighting_details 'calc w = 1/[\s^2^(Fo^2^)+(0.0793P)^2^+1.8739P] where P=(Fo^2^+2Fc^2^)/3'
_refine_ls_weighting_scheme calc
_refine_ls_wR_factor_gt 0.1909
_refine_ls_wR_factor_ref 0.1930
_reflns_number_gt 2240
_reflns_number_total 2335
_reflns_threshold_expression I>2\s(I)
_cod_data_source_file bt6744.cif
_cod_data_source_block I
_cod_depositor_comments
;
The following automatic conversions were performed:
'_symmetry_cell_setting' value 'Tetragonal' changed to 'tetragonal'
according to '/home/saulius/struct/CIF-dictionaries/cif_core.dic'
dictionary named 'cif_core.dic' version 2.4.1 from 2010-06-29.

Automatic conversion script
Id: cif_fix_enum 1527 2010-12-29 10:47:43Z saulius 

The following automatic conversions were performed:

'_symmetry_cell_setting' value 'Tetragonal' changed to 'tetragonal'
according to /home/saulius/struct/CIF-dictionaries/cif_core.dic
dictionary named 'cif_core.dic' version 2.4.1 from 2010-06-29.

Automatic conversion script
Id: cif_fix_values 1715 2011-07-08 13:25:40Z adriana 
;
_cod_original_formula_sum 'C24.50 H24.50 N1.50 O3.50'
_cod_database_code 2206886
_cod_database_fobs_code 2206886

loop_
_symmetry_equiv_pos_as_xyz
'x, y, z'
'x+1/2, -y+1/2, -z+1/4'
'-x, -y, z+1/2'
'-x+1/2, y+1/2, -z+3/4'
'y, x, -z'
'y+1/2, -x+1/2, z+1/4'
'-y+1/2, x+1/2, z+3/4'
'-y, -x, -z+1/2'

loop_
_atom_site_label
_atom_site_fract_x
_atom_site_fract_y
_atom_site_fract_z
_atom_site_U_iso_or_equiv
_atom_site_adp_type
_atom_site_calc_flag
_atom_site_refinement_flags
_atom_site_occupancy
_atom_site_disorder_assembly
_atom_site_disorder_group
_atom_site_type_symbol
O1 0.9689(4) 0.8528(5) -0.09380(10) 0.0640(10) Uani d . 1 . . O
O2 0.9407(4) 0.9637(4) -0.03630(10) 0.0510(10) Uani d . 1 . . O
O3 1.1137(5) 0.9680(6) -0.13280(10) 0.0790(10) Uani d . 1 . . O
O4 1.1125(5) 1.1125(5) 0.0000 0.078(2) Uani d SDU 1 . . O
N1 1.3244(6) 0.9178(6) -0.15460(10) 0.0690(10) Uani d . 1 . . N
N2 1.2937(5) 1.2937(5) 0.0000 0.071(2) Uani d SDU 1 . . N
C1 0.7438(5) 0.8479(4) -0.07110(10) 0.0350(10) Uani d . 1 . . C
C2 0.8228(5) 0.8976(5) -0.09130(10) 0.0430(10) Uani d . 1 . . C
C3 0.7550(6) 0.9930(6) -0.10880(10) 0.0540(10) Uani d . 1 . . C
C4 0.6083(6) 1.0344(6) -0.10630(10) 0.0550(10) Uani d . 1 . . C
C5 0.5202(5) 0.9829(5) -0.08660(10) 0.0460(10) Uani d . 1 . . C
C6 0.5896(5) 0.8906(5) -0.06850(10) 0.0380(10) Uani d . 1 . . C
C7 0.5004(5) 0.8420(6) -0.04840(10) 0.0480(10) Uani d . 1 . . C
C8 0.3513(6) 0.8813(8) -0.04670(10) 0.069(2) Uani d . 1 . . C
C9 0.2833(6) 0.9703(8) -0.06500(10) 0.075(2) Uani d . 1 . . C
C10 0.3649(6) 1.0209(7) -0.08390(10) 0.066(2) Uani d . 1 . . C
C11 0.8179(5) 0.7504(5) -0.05230(10) 0.0350(10) Uani d . 1 . . C
C12 0.9144(4) 0.8115(5) -0.03550(10) 0.0370(10) Uani d . 1 . . C
C13 0.9830(5) 0.7211(6) -0.01720(10) 0.0460(10) Uani d . 1 . . C
C14 0.9540(5) 0.5709(6) -0.01620(10) 0.0470(10) Uani d . 1 . . C
C15 0.8551(5) 0.5010(5) -0.03300(10) 0.0440(10) Uani d . 1 . . C
C16 0.7850(5) 0.5921(5) -0.05130(10) 0.0380(10) Uani d . 1 . . C
C17 0.6843(5) 0.5206(5) -0.06790(10) 0.0450(10) Uani d . 1 . . C
C18 0.6548(7) 0.3690(6) -0.06640(10) 0.0610(10) Uani d . 1 . . C
C19 0.7262(7) 0.2801(6) -0.04870(10) 0.066(2) Uani d . 1 . . C
C20 0.8220(6) 0.3446(6) -0.03240(10) 0.0570(10) Uani d . 1 . . C
C21 1.2277(7) 0.8935(7) -0.13690(10) 0.066(2) Uani d . 1 . . C
C22 1.3040(10) 1.0453(9) -0.17110(10) 0.105(3) Uani d . 1 . . C
C23 1.4567(8) 0.8230(10) -0.1577(2) 0.110(3) Uani d . 1 . . C
C24 1.1980(8) 1.2008(8) 0.01150(10) 0.068(3) Uani d PDU 0.50 A -1 C
C25 1.298(2) 1.291(2) -0.02690(10) 0.119(5) Uani d PDU 0.50 A -1 C
C26 1.3940(10) 1.3960(10) 0.0125(2) 0.153(8) Uani d PDU 0.50 A -1 C
H1 1.0072 0.8968 -0.1055 0.096 Uiso calc R 1 . . H
H2 1.0054 0.9860 -0.0261 0.076 Uiso calc R 1 . . H
H3 0.8110 1.0277 -0.1221 0.065 Uiso calc R 1 . . H
H4 0.5651 1.0982 -0.1179 0.066 Uiso calc R 1 . . H
H7 0.5438 0.7826 -0.0362 0.058 Uiso calc R 1 . . H
H8 0.2944 0.8487 -0.0334 0.082 Uiso calc R 1 . . H
H9 0.1811 0.9941 -0.0639 0.091 Uiso calc R 1 . . H
H10 0.3191 1.0825 -0.0956 0.079 Uiso calc R 1 . . H
H13 1.0482 0.7648 -0.0059 0.055 Uiso calc R 1 . . H
H14 1.0006 0.5126 -0.0042 0.056 Uiso calc R 1 . . H
H17 0.6374 0.5778 -0.0800 0.054 Uiso calc R 1 . . H
H18 0.5865 0.3250 -0.0772 0.073 Uiso calc R 1 . . H
H19 0.7082 0.1765 -0.0482 0.080 Uiso calc R 1 . . H
H20 0.8672 0.2844 -0.0205 0.069 Uiso calc R 1 . . H
H21 1.2472 0.8125 -0.1265 0.079 Uiso calc R 1 . . H
H22a 1.2036 1.0851 -0.1693 0.158 Uiso calc R 1 . . H
H22b 1.3186 1.0125 -0.1877 0.158 Uiso calc R 1 . . H
H22c 1.3764 1.1226 -0.1672 0.158 Uiso calc R 1 . . H
H23a 1.4632 0.7528 -0.1442 0.165 Uiso calc R 1 . . H
H23b 1.5458 0.8845 -0.1580 0.165 Uiso calc R 1 . . H
H23c 1.4485 0.7674 -0.1728 0.165 Uiso calc R 1 . . H
H24 1.1946 1.2015 0.0286 0.081 Uiso calc PR 0.50 A -1 H
H25a 1.1984 1.2681 -0.0331 0.179 Uiso calc PR 0.50 A -1 H
H25b 1.3674 1.2146 -0.0323 0.179 Uiso calc PR 0.50 A -1 H
H25c 1.3293 1.3877 -0.0330 0.179 Uiso calc PR 0.50 A -1 H
H26a 1.3493 1.4277 0.0277 0.230 Uiso calc PR 0.50 A -1 H
H26b 1.4119 1.4833 0.0023 0.230 Uiso calc PR 0.50 A -1 H
H26c 1.4885 1.3464 0.0157 0.230 Uiso calc PR 0.50 A -1 H

loop_
_atom_site_aniso_label
_atom_site_aniso_U_11
_atom_site_aniso_U_22
_atom_site_aniso_U_33
_atom_site_aniso_U_12
_atom_site_aniso_U_13
_atom_site_aniso_U_23
O1 0.043(2) 0.094(3) 0.056(2) 0.006(2) 0.017(2) 0.017(2)
O2 0.048(2) 0.045(2) 0.060(2) -0.007(2) -0.012(2) -0.004(2)
O3 0.061(3) 0.114(4) 0.063(2) -0.008(3) 0.019(2) 0.009(2)
O4 0.075(2) 0.075(2) 0.086(4) -0.013(3) -0.013(2) 0.013(2)
N1 0.062(3) 0.083(3) 0.062(2) -0.026(3) 0.022(2) -0.016(3)
N2 0.064(3) 0.064(3) 0.085(4) -0.006(3) 0.003(3) -0.003(3)
C1 0.035(2) 0.031(2) 0.038(2) -0.004(2) -0.003(2) -0.005(2)
C2 0.041(2) 0.046(3) 0.040(2) -0.001(2) 0.001(2) 0.001(2)
C3 0.062(3) 0.060(3) 0.041(2) -0.012(3) 0.001(2) 0.010(2)
C4 0.068(3) 0.051(3) 0.047(2) 0.006(3) -0.021(2) 0.009(2)
C5 0.049(3) 0.040(2) 0.048(2) 0.008(2) -0.011(2) -0.010(2)
C6 0.037(2) 0.033(2) 0.042(2) -0.001(2) -0.007(2) -0.01(3)
C7 0.044(3) 0.051(3) 0.050(2) 0.002(2) 0.004(2) -0.008(2)
C8 0.045(3) 0.090(4) 0.070(3) 0.006(3) 0.012(3) -0.013(3)
C9 0.037(3) 0.107(5) 0.083(4) 0.014(3) 0.002(3) -0.027(4)
C10 0.057(3) 0.070(4) 0.072(3) 0.019(3) -0.023(3) -0.020(3)
C11 0.030(2) 0.039(2) 0.037(2) 0.007(2) 0.010(2) -0.001(2)
C12 0.026(2) 0.045(3) 0.039(2) 0.003(2) 0.008(2) -0.004(2)
C13 0.037(2) 0.060(3) 0.041(2) 0.002(2) -0.004(2) -0.002(2)
C14 0.044(3) 0.059(3) 0.038(2) 0.016(2) -0.004(2) 0.012(2)
C15 0.041(3) 0.043(3) 0.047(2) 0.004(2) 0.011(2) 0.010(2)
C16 0.038(2) 0.038(2) 0.038(2) 0.004(2) 0.010(2) -0.002(2)
C17 0.040(2) 0.044(3) 0.051(2) 0.003(2) 0.002(2) -0.002(2)
C18 0.063(3) 0.040(3) 0.078(3) -0.002(2) -0.003(3) -0.012(3)
C19 0.075(4) 0.034(3) 0.090(4) -0.005(3) 0.006(3) 0.001(3)
C20 0.061(3) 0.047(3) 0.064(3) 0.016(3) 0.008(3) 0.013(2)
C21 0.069(4) 0.077(4) 0.051(3) -0.024(3) 0.003(3) 0.000(3)
C22 0.121(7) 0.110(6) 0.084(4) -0.039(5) 0.027(4) 0.020(4)
C23 0.077(5) 0.126(7) 0.126(6) -0.018(5) 0.036(5) -0.048(5)
C24 0.066(6) 0.075(6) 0.062(5) 0.006(5) -0.002(5) 0.002(5)
C25 0.124(9) 0.128(10) 0.105(8) -0.015(8) 0.013(8) 0.013(8)
C26 0.150(10) 0.150(10) 0.160(10) -0.029(9) -0.014(9) -0.017(9)

loop_
_atom_type_symbol
_atom_type_description
_atom_type_scat_dispersion_real
_atom_type_scat_dispersion_imag
_atom_type_scat_source
C C 0.0033 0.0000 'International Tables Vol C Tables 4.2.6.8 and 6.1.1.4'
H H 0.0000 0.0000 'International Tables Vol C Tables 4.2.6.8 and 6.1.1.4'
N N 0.0061 0.0000 'International Tables Vol C Tables 4.2.6.8 and 6.1.1.4'
O O 0.0106 0.0000 'International Tables Vol C Tables 4.2.6.8 and 6.1.1.4'

loop_
_geom_angle_atom_site_label_1
_geom_angle_atom_site_label_2
_geom_angle_atom_site_label_3
_geom_angle
_geom_angle_publ_flag
C21 N1 C23 121.1(6) no
C21 N1 C22 120.2(6) no
C23 N1 C22 118.6(6) no
C24 N2 C26 123.8(6) no
C24 N2 C25 118.3(6) no
C26 N2 C25 117.9(6) no
C2 C1 C6 118.7(4) no
C2 C1 C11 120.8(4) no
C6 C1 C11 120.5(4) no
O1 C2 C1 118.1(4) no
O1 C2 C3 120.8(4) no
C1 C2 C3 121.1(4) no
C4 C3 C2 120.2(4) no
C3 C4 C5 121.3(4) no
C4 C5 C6 118.5(4) no
C4 C5 C10 122.5(5) no
C6 C5 C10 118.9(5) no
C5 C6 C7 118.0(4) no
C5 C6 C1 120.0(4) no
C7 C6 C1 122.0(4) no
C8 C7 C6 120.8(5) no
C7 C8 C9 120.6(5) no
C10 C9 C8 120.2(5) no
C9 C10 C5 121.4(5) no
C12 C11 C16 119.4(4) no
C12 C11 C1 120.5(4) no
C16 C11 C1 120.1(4) no
C11 C12 O2 118.3(4) no
C11 C12 C13 121.1(4) no
O2 C12 C13 120.5(4) no
C14 C13 C12 120.2(4) no
C13 C14 C15 121.4(4) no
C14 C15 C20 122.9(4) no
C14 C15 C16 118.5(4) no
C20 C15 C16 118.6(4) no
C17 C16 C15 117.9(4) no
C17 C16 C11 122.8(4) no
C15 C16 C11 119.3(4) no
C18 C17 C16 121.3(5) no
C17 C18 C19 120.5(5) no
C20 C19 C18 119.9(5) no
C19 C20 C15 121.7(5) no
O3 C21 N1 125.7(6) no
O4 C24 N2 121.9(7) no
C2 O1 H1 109.5 no
C12 O2 H2 109.5 no
C4 C3 H3 119.9 no
C2 C3 H3 119.9 no
C3 C4 H4 119.3 no
C5 C4 H4 119.3 no
C8 C7 H7 119.6 no
C6 C7 H7 119.6 no
C7 C8 H8 119.7 no
C9 C8 H8 119.7 no
C10 C9 H9 119.9 no
C8 C9 H9 119.9 no
C9 C10 H10 119.3 no
C5 C10 H10 119.3 no
C14 C13 H13 119.9 no
C12 C13 H13 119.9 no
C13 C14 H14 119.3 no
C15 C14 H14 119.3 no
C18 C17 H17 119.3 no
C16 C17 H17 119.3 no
C17 C18 H18 119.8 no
C19 C18 H18 119.8 no
C20 C19 H19 120.0 no
C18 C19 H19 120.0 no
C19 C20 H20 119.1 no
C15 C20 H20 119.1 no
O3 C21 H21 117.1 no
N1 C21 H21 117.1 no
N1 C22 H22a 109.5 no
N1 C22 H22b 109.5 no
H22a C22 H22b 109.5 no
N1 C22 H22c 109.5 no
H22a C22 H22c 109.5 no
H22b C22 H22c 109.5 no
N1 C23 H23a 109.5 no
N1 C23 H23b 109.5 no
H23a C23 H23b 109.5 no
N1 C23 H23c 109.5 no
H23a C23 H23c 109.5 no
H23b C23 H23c 109.5 no
O4 C24 H24 119.1 no
N2 C24 H24 119.1 no
N2 C25 H25A 109.5 no
N2 C25 H25B 109.5 no
N2 C25 H25C 109.5 no
N2 C26 H26A 109.5 no
N2 C26 H26B 109.5 no
N2 C26 H26C 109.5 no

loop_
_geom_bond_atom_site_label_1
_geom_bond_atom_site_label_2
_geom_bond_distance
_geom_bond_publ_flag
O1 C2 1.358(6) no
O2 C12 1.366(5) no
O3 C21 1.225(7) no
O4 C24 1.255(7) no
N1 C21 1.307(7) no
N1 C23 1.451(9) no
N1 C22 1.454(9) no
N2 C24 1.337(7) no
N2 C26 1.441(8) no
N2 C25 1.468(7) no
C1 C2 1.376(6) no
C1 C6 1.421(6) no
C1 C11 1.490(6) no
C2 C3 1.407(6) no
C3 C4 1.354(7) no
C4 C5 1.404(7) no
C5 C6 1.417(6) no
C5 C10 1.421(7) no
C6 C7 1.417(6) no
C7 C8 1.367(7) no
C8 C9 1.402(8) no
C9 C10 1.336(8) no
C11 C12 1.364(6) no
C11 C16 1.431(6) no
C12 C13 1.412(6) no
C13 C14 1.354(7) no
C14 C15 1.407(6) no
C15 C20 1.414(7) no
C15 C16 1.427(6) no
C16 C17 1.416(6) no
C17 C18 1.368(7) no
C18 C19 1.394(8) no
C19 C20 1.356(7) no
O1 H1 0.82 no
O2 H2 0.82 no
C3 H3 0.93 no
C4 H4 0.93 no
C7 H7 0.93 no
C8 H8 0.93 no
C9 H9 0.93 no
C10 H10 0.93 no
C13 H13 0.93 no
C14 H14 0.93 no
C17 H17 0.93 no
C18 H18 0.93 no
C19 H19 0.93 no
C20 H20 0.93 no
C21 H21 0.93 no
C22 H22a 0.96 no
C22 H22b 0.96 no
C22 H22c 0.96 no
C23 H23a 0.96 no
C23 H23b 0.96 no
C23 H23c 0.96 no
C24 H24 0.93 no
C25 H25a 0.96 no
C25 H25b 0.96 no
C25 H25c 0.96 no
C26 H26a 0.96 no
C26 H26b 0.96 no
C26 H26c 0.96 no

loop_
_geom_hbond_atom_site_label_D
_geom_hbond_atom_site_label_H
_geom_hbond_atom_site_label_A
_geom_hbond_distance_DH
_geom_hbond_distance_HA
_geom_hbond_distance_DA
_geom_hbond_angle_DHA
_geom_hbond_publ_flag
O1 H1 O3 0.82 1.87 2.681(5) 171 yes
O2 H2 O4 0.82 2.04 2.820(5) 158 yes

loop_
_geom_torsion_atom_site_label_1
_geom_torsion_atom_site_label_2
_geom_torsion_atom_site_label_3
_geom_torsion_atom_site_label_4
_geom_torsion
_geom_torsion_publ_flag
C6 C1 C2 O1 -178.4(4) no
C11 C1 C2 O1 1.3(6) no
C6 C1 C2 C3 2.1(6) no
C11 C1 C2 C3 -178.3(4) no
O1 C2 C3 C4 178.7(5) no
C1 C2 C3 C4 -1.8(7) no
C2 C3 C4 C5 -0.6(8) no
C3 C4 C5 C6 2.5(7) no
C3 C4 C5 C10 -178.1(5) no
C4 C5 C6 C7 178.7(4) no
C10 C5 C6 C7 -0.7(6) no
C4 C5 C6 C1 -2.1(6) no
C10 C5 C6 C1 178.5(4) no
C2 C1 C6 C5 -0.1(6) no
C11 C1 C6 C5 -179.8(4) no
C2 C1 C6 C7 179.0(4) no
C11 C1 C6 C7 -0.6(6) no
C5 C6 C7 C8 1.0(7) no
C1 C6 C7 C8 -178.2(5) no
C6 C7 C8 C9 0.2(8) no
C7 C8 C9 C10 -1.7(9) no
C8 C9 C10 C5 2.0(9) no
C4 C5 C10 C9 179.8(5) no
C6 C5 C10 C9 -0.8(8) no
C2 C1 C11 C12 77.0(5) no
C6 C1 C11 C12 -103.4(4) no
C2 C1 C11 C16 -104.6(5) no
C6 C1 C11 C16 75.0(5) no
C16 C11 C12 O2 -178.1(4) no
C1 C11 C12 O2 0.2(6) no
C16 C11 C12 C13 0.3(6) no
C1 C11 C12 C13 178.7(4) no
C11 C12 C13 C14 0.2(6) no
O2 C12 C13 C14 178.7(4) no
C12 C13 C14 C15 -0.5(7) no
C13 C14 C15 C20 -179.8(4) no
C13 C14 C15 C16 0.2(7) no
C14 C15 C16 C17 -179.3(4) no
C20 C15 C16 C17 0.7(6) no
C14 C15 C16 C11 0.4(6) no
C20 C15 C16 C11 -179.6(4) no
C12 C11 C16 C17 179.0(4) no
C1 C11 C16 C17 0.7(6) no
C12 C11 C16 C15 -0.6(6) no
C1 C11 C16 C15 -179.0(4) no
C15 C16 C17 C18 0.0(6) no
C11 C16 C17 C18 -179.7(4) no
C16 C17 C18 C19 -1.4(8) no
C17 C18 C19 C20 2.2(8) no
C18 C19 C20 C15 -1.5(8) no
C14 C15 C20 C19 -180.0(5) no
C16 C15 C20 C19 0.0(7) no
C23 N1 C21 O3 179.6(6) no
C22 N1 C21 O3 2.0(9) no
C26 N2 C24 O4 -179.7(3) no
C25 N2 C24 O4 -0.1(3) no
